data_2233137
loop_
_publ_author_name
'Zipp, Caitlin F.'
'Fernandes, Manuel A.'
'Marques, Helder M.'
'Michael, Joseph P.'

_publ_section_title
;
 (2-Aminophenyl)methanol
;
_journal_coeditor_code FJ2480
_journal_issue 1
_journal_name_full 'Acta Crystallographica Section E'
_journal_page_first o174
_journal_paper_doi 10.1107/S1600536811053657
_journal_volume 68
_journal_year 2012
_chemical_formula_iupac 'C7 H9 N O'
_chemical_formula_moiety 'C7 H9 N O'
_chemical_formula_sum 'C7 H9 N O'
_chemical_formula_weight 123.15
_chemical_name_systematic
;
(2-Aminophenyl)methanol
;
_space_group_IT_number 33
_symmetry_cell_setting orthorhombic
_symmetry_space_group_name_Hall 'P 2c -2n'
_symmetry_space_group_name_H-M 'P n a 21'
_atom_sites_solution_hydrogens geom
_atom_sites_solution_primary direct
_atom_sites_solution_secondary difmap
_audit_creation_method SHELXL-97
_cell_angle_alpha 90.00
_cell_angle_beta 90.00
_cell_angle_gamma 90.00
_cell_formula_units_Z 4
_cell_length_a 22.6222(9)
_cell_length_b 6.0675(2)
_cell_length_c 4.7005(2)
_cell_measurement_reflns_used 3105
_cell_measurement_temperature 173(2)
_cell_measurement_theta_max 28.33
_cell_measurement_theta_min 3.48
_cell_volume 645.19(4)
_computing_cell_refinement 'SAINT (Bruker, 2005)'
_computing_data_collection 'APEX2 (Bruker, 2005)'
_computing_data_reduction 'SAINT (Bruker, 2005)'
_computing_molecular_graphics
;
<i>ORTEP-3 for Windows</i> (Farrugia, 1997) and <i>SCHAKAL99</i>
(Keller, 1999)
;
_computing_publication_material
;
<i>WinGX</i> (Farrugia, 1999) and <i>PLATON</i> (Spek, 2009)
;
_computing_structure_refinement 'SHELXL97 (Sheldrick, 2008)'
_computing_structure_solution 'SHELXS97 (Sheldrick, 2008)'
_diffrn_ambient_temperature 173(2)
_diffrn_measured_fraction_theta_full 1.000
_diffrn_measured_fraction_theta_max 1.000
_diffrn_measurement_device_type 'Bruker APEXII CCD'
_diffrn_measurement_method '\f and \w scans'
_diffrn_radiation_monochromator graphite
_diffrn_radiation_source 'fine-focus sealed tube'
_diffrn_radiation_type MoK\a
_diffrn_radiation_wavelength 0.71073
_diffrn_reflns_av_R_equivalents 0.0776
_diffrn_reflns_av_sigmaI/netI 0.0364
_diffrn_reflns_limit_h_max 27
_diffrn_reflns_limit_h_min -27
_diffrn_reflns_limit_k_max 6
_diffrn_reflns_limit_k_min -7
_diffrn_reflns_limit_l_max 5
_diffrn_reflns_limit_l_min -5
_diffrn_reflns_number 4682
_diffrn_reflns_theta_full 26.00
_diffrn_reflns_theta_max 26.00
_diffrn_reflns_theta_min 1.80
_diffrn_standards_number 0
_exptl_absorpt_coefficient_mu 0.086
_exptl_absorpt_correction_type none
_exptl_crystal_colour colourless
_exptl_crystal_density_diffrn 1.268
_exptl_crystal_density_method 'not measured'
_exptl_crystal_description needle
_exptl_crystal_F_000 264
_exptl_crystal_size_max 0.46
_exptl_crystal_size_mid 0.20
_exptl_crystal_size_min 0.07
_refine_diff_density_max 0.116
_refine_diff_density_min -0.130
_refine_ls_extinction_method none
_refine_ls_goodness_of_fit_ref 1.094
_refine_ls_hydrogen_treatment constr
_refine_ls_matrix_type full
_refine_ls_number_parameters 82
_refine_ls_number_reflns 715
_refine_ls_number_restraints 1
_refine_ls_restrained_S_all 1.093
_refine_ls_R_factor_all 0.0317
_refine_ls_R_factor_gt 0.0300
_refine_ls_shift/su_max 0.000
_refine_ls_shift/su_mean 0.000
_refine_ls_structure_factor_coef Fsqd
_refine_ls_weighting_details 'calc w=1/[\s^2^(Fo^2^)+(0.0244P)^2^+0.1192P] where P=(Fo^2^+2Fc^2^)/3'
_refine_ls_weighting_scheme calc
_refine_ls_wR_factor_gt 0.0742
_refine_ls_wR_factor_ref 0.0754
_reflns_number_gt 681
_reflns_number_total 715
_reflns_threshold_expression I>2sigma(I)
_cod_data_source_file fj2480.cif
_cod_data_source_block I
_cod_database_code 2233137
_cod_database_fobs_code 2233137

loop_
_symmetry_equiv_pos_as_xyz
'x, y, z'
'-x, -y, z+1/2'
'x+1/2, -y+1/2, z'
'-x+1/2, y+1/2, z+1/2'

loop_
_atom_site_type_symbol
_atom_site_label
_atom_site_fract_x
_atom_site_fract_y
_atom_site_fract_z
_atom_site_U_iso_or_equiv
_atom_site_adp_type
_atom_site_calc_flag
_atom_site_refinement_flags
_atom_site_occupancy
_atom_site_symmetry_multiplicity
C C1 0.38086(8) 0.4709(3) 0.5647(4) 0.0316(4) Uani d . 1 1
C C2 0.40551(8) 0.2625(3) 0.6243(5) 0.0306(4) Uani d . 1 1
C C3 0.37720(9) 0.1240(3) 0.8170(5) 0.0378(5) Uani d . 1 1
H H3 0.3938 -0.0161 0.8583 0.045 Uiso calc R 1 1
C C4 0.32549(9) 0.1866(3) 0.9489(6) 0.0443(5) Uani d . 1 1
H H4 0.3067 0.0889 1.0783 0.053 Uiso calc R 1 1
C C5 0.30074(9) 0.3917(4) 0.8937(6) 0.0450(5) Uani d . 1 1
H H5 0.2653 0.4364 0.9855 0.054 Uiso calc R 1 1
C C6 0.32908(9) 0.5302(3) 0.7009(5) 0.0383(5) Uani d . 1 1
H H6 0.3122 0.6704 0.6615 0.046 Uiso calc R 1 1
C C7 0.40968(8) 0.6224(3) 0.3546(5) 0.0348(5) Uani d . 1 1
H H7A 0.4151 0.5445 0.1714 0.042 Uiso calc R 1 1
H H7B 0.3839 0.7515 0.3207 0.042 Uiso calc R 1 1
N N1 0.45972(7) 0.1975(2) 0.5061(4) 0.0343(4) Uani d . 1 1
H H1A 0.4637 0.0557 0.4904 0.041 Uiso d R 1 1
H H1B 0.4735 0.2644 0.3450 0.041 Uiso d R 1 1
O O1 0.46612(5) 0.69530(18) 0.4600(3) 0.0350(4) Uani d . 1 1
H H1 0.4872 0.7176 0.3123 0.053 Uiso d R 1 1

loop_
_atom_site_aniso_label
_atom_site_aniso_U_11
_atom_site_aniso_U_22
_atom_site_aniso_U_33
_atom_site_aniso_U_12
_atom_site_aniso_U_13
_atom_site_aniso_U_23
C1 0.0345(9) 0.0258(8) 0.0344(10) -0.0039(7) -0.0059(9) 0.0007(8)
C2 0.0357(9) 0.0243(8) 0.0319(9) -0.0036(7) -0.0055(10) -0.0008(8)
C3 0.0440(11) 0.0279(9) 0.0415(12) -0.0051(8) -0.0051(10) 0.0048(10)
C4 0.0448(11) 0.0428(11) 0.0451(12) -0.0116(9) 0.0010(11) 0.0089(11)
C5 0.0360(11) 0.0488(12) 0.0501(13) -0.0034(9) 0.0034(11) 0.0022(10)
C6 0.0356(10) 0.0335(10) 0.0458(13) 0.0011(8) -0.0041(10) 0.0021(9)
C7 0.0386(10) 0.0281(9) 0.0377(11) -0.0005(8) -0.0042(9) 0.0035(9)
N1 0.0424(9) 0.0216(7) 0.0387(10) 0.0011(6) 0.0016(8) 0.0001(7)
O1 0.0387(7) 0.0284(6) 0.0380(8) -0.0055(5) 0.0009(7) 0.0009(6)

loop_
_atom_type_symbol
_atom_type_description
_atom_type_scat_dispersion_real
_atom_type_scat_dispersion_imag
_atom_type_scat_source
C C 0.0033 0.0000 'International Tables Vol C Tables 4.2.6.8 and 6.1.1.4'
H H 0.0000 0.0000 'International Tables Vol C Tables 4.2.6.8 and 6.1.1.4'
N N 0.0061 0.0000 'International Tables Vol C Tables 4.2.6.8 and 6.1.1.4'
O O 0.0106 0.0000 'International Tables Vol C Tables 4.2.6.8 and 6.1.1.4'

loop_
_geom_angle_atom_site_label_1
_geom_angle_atom_site_label_2
_geom_angle_atom_site_label_3
_geom_angle
C6 C1 C2 118.46(17)
C6 C1 C7 120.94(16)
C2 C1 C7 120.59(17)
C3 C2 N1 119.38(16)
C3 C2 C1 119.25(18)
N1 C2 C1 121.26(16)
C4 C3 C2 121.18(18)
C4 C3 H3 119.4
C2 C3 H3 119.4
C3 C4 C5 120.3(2)
C3 C4 H4 119.8
C5 C4 H4 119.8
C4 C5 C6 118.5(2)
C4 C5 H5 120.8
C6 C5 H5 120.8
C1 C6 C5 122.29(18)
C1 C6 H6 118.9
C5 C6 H6 118.9
O1 C7 C1 110.35(17)
O1 C7 H7A 109.6
C1 C7 H7A 109.6
O1 C7 H7B 109.6
C1 C7 H7B 109.6
H7A C7 H7B 108.1
C2 N1 H1A 113.8
C2 N1 H1B 120.1
H1A N1 H1B 109.5
C7 O1 H1 105.4

loop_
_geom_bond_atom_site_label_1
_geom_bond_atom_site_label_2
_geom_bond_distance
C1 C6 1.383(3)
C1 C2 1.410(2)
C1 C7 1.498(3)
C2 C3 1.392(3)
C2 N1 1.403(2)
C3 C4 1.377(3)
C3 H3 0.9500
C4 C5 1.389(3)
C4 H4 0.9500
C5 C6 1.393(3)
C5 H5 0.9500
C6 H6 0.9500
C7 O1 1.439(2)
C7 H7A 0.9900
C7 H7B 0.9900
N1 H1A 0.8683
N1 H1B 0.9141
O1 H1 0.8534

loop_
_geom_hbond_atom_site_label_D
_geom_hbond_atom_site_label_H
_geom_hbond_atom_site_label_A
_geom_hbond_site_symmetry_A
_geom_hbond_distance_DH
_geom_hbond_distance_HA
_geom_hbond_distance_DA
_geom_hbond_angle_DHA
_geom_hbond_publ_flag
O1 H1 N1 2_664 0.85 1.94 2.791(2) 172 y
N1 H1B O1 2_664 0.91 2.28 3.135(2) 156 y
N1 H1A O1 1_545 0.87 2.19 3.0585(17) 175 y

loop_
_geom_torsion_atom_site_label_1
_geom_torsion_atom_site_label_2
_geom_torsion_atom_site_label_3
_geom_torsion_atom_site_label_4
_geom_torsion
C6 C1 C2 C3 -0.1(3)
C7 C1 C2 C3 -178.96(19)
C6 C1 C2 N1 -176.24(17)
C7 C1 C2 N1 4.9(3)
N1 C2 C3 C4 176.60(19)
C1 C2 C3 C4 0.4(3)
C2 C3 C4 C5 -0.7(3)
C3 C4 C5 C6 0.6(3)
C2 C1 C6 C5 0.1(3)
C7 C1 C6 C5 179.0(2)
C4 C5 C6 C1 -0.3(3)
C6 C1 C7 O1 114.52(18)
C2 C1 C7 O1 -66.6(2)

loop_
_cod_related_entry_id
_cod_related_entry_database
_cod_related_entry_code
1 ChemSpider 20149
